data_1549047
loop_
_publ_author_name
'Nievergelt, Philipp P.'
'Babor, Martin'
'\<Cejka, Jan'
'Spingler, Bernhard'

_publ_section_title
;
 A high throughput screening method for the nano-crystallization of salts
 of organic cations.
;
_journal_issue 15
_journal_name_full 'Chemical science'
_journal_page_first 3716
_journal_page_last 3722
_journal_paper_doi 10.1039/c8sc00783g
_journal_volume 9
_journal_year 2018
_chemical_formula_sum 'C19 H26 Cl N5 O3'
_chemical_formula_weight 407.90
_space_group_crystal_system monoclinic
_space_group_IT_number 14
_space_group_name_Hall '-P 2ybc'
_space_group_name_H-M_alt 'P 1 21/c 1'
_symmetry_space_group_name_Hall '-P 2ybc'
_symmetry_space_group_name_H-M 'P 1 21/c 1'
_atom_sites_solution_hydrogens mixed
_audit_creation_method SHELXL-2014/7
_audit_update_record
;
2017-11-15 deposited with the CCDC.
2018-03-06 downloaded from the CCDC.
;
_cell_angle_alpha 90
_cell_angle_beta 91.5054(12)
_cell_angle_gamma 90
_cell_formula_units_Z 4
_cell_length_a 7.10113(10)
_cell_length_b 13.6250(2)
_cell_length_c 20.6821(3)
_cell_measurement_reflns_used 12805
_cell_measurement_temperature 160(2)
_cell_measurement_theta_max 73.826
_cell_measurement_theta_min 3.843
_cell_volume 2000.36(5)
_computing_cell_refinement 'CrysAlis PRO (Rigaku, 2015)'
_computing_data_collection 'CrysAlis PRO (Rigaku, 2015)'
_computing_data_reduction 'CrysAlis PRO (Rigaku, 2015)'
_computing_molecular_graphics 'ORTEP-3 (Farrugia, 1997)'
_computing_publication_material 'SHELXL-2014/7 (Sheldrick, 2014)'
_computing_structure_refinement 'SHELXL-2014/7 (Sheldrick, 2014)'
_computing_structure_solution 'SIR-97 (Altomare, 1999)'
_diffrn_ambient_temperature 160(2)
_diffrn_detector_area_resol_mean 10.3801
_diffrn_measured_fraction_theta_full 1.000
_diffrn_measured_fraction_theta_max 0.993
_diffrn_measurement_device_type 'Agilent SuperNova dual radiation CCD'
_diffrn_measurement_method '\w scans'
_diffrn_radiation_monochromator mirror
_diffrn_radiation_source 'SuperNova (Cu) X-ray Source'
_diffrn_radiation_type CuK\a
_diffrn_radiation_wavelength 1.54184
_diffrn_reflns_av_R_equivalents 0.0332
_diffrn_reflns_av_unetI/netI 0.0162
_diffrn_reflns_Laue_measured_fraction_full 1.000
_diffrn_reflns_Laue_measured_fraction_max 0.993
_diffrn_reflns_limit_h_max 8
_diffrn_reflns_limit_h_min -8
_diffrn_reflns_limit_k_max 17
_diffrn_reflns_limit_k_min -16
_diffrn_reflns_limit_l_max 25
_diffrn_reflns_limit_l_min -24
_diffrn_reflns_number 29860
_diffrn_reflns_point_group_measured_fraction_full 1.000
_diffrn_reflns_point_group_measured_fraction_max 0.993
_diffrn_reflns_theta_full 67.684
_diffrn_reflns_theta_max 74.266
_diffrn_reflns_theta_min 3.886
_exptl_absorpt_coefficient_mu 1.948
_exptl_absorpt_correction_T_max 1.0000
_exptl_absorpt_correction_T_min 0.73321
_exptl_absorpt_correction_type multi-scan
_exptl_absorpt_process_details
;
CrysAlisPro 1.171.38.43c (Rigaku Oxford Diffraction, 2015)
Empirical absorption correction using spherical harmonics,
 implemented in SCALE3 ABSPACK scaling algorithm.
;
_exptl_crystal_colour colourless
_exptl_crystal_density_diffrn 1.354
_exptl_crystal_description plate
_exptl_crystal_F_000 864
_exptl_crystal_recrystallization_method 'Vapour diffusion'
_exptl_crystal_size_max 0.280
_exptl_crystal_size_mid 0.150
_exptl_crystal_size_min 0.020
_refine_diff_density_max 0.372
_refine_diff_density_min -0.261
_refine_diff_density_rms 0.040
_refine_ls_extinction_method none
_refine_ls_goodness_of_fit_ref 1.032
_refine_ls_hydrogen_treatment mixed
_refine_ls_matrix_type full
_refine_ls_number_parameters 337
_refine_ls_number_reflns 4036
_refine_ls_number_restraints 10
_refine_ls_restrained_S_all 1.035
_refine_ls_R_factor_all 0.0456
_refine_ls_R_factor_gt 0.0408
_refine_ls_shift/su_max 0.001
_refine_ls_shift/su_mean 0.000
_refine_ls_structure_factor_coef Fsqd
_refine_ls_weighting_details 'w=1/[\s^2^(Fo^2^)+(0.0597P)^2^+0.7726P] where P=(Fo^2^+2Fc^2^)/3'
_refine_ls_weighting_scheme calc
_refine_ls_wR_factor_gt 0.1095
_refine_ls_wR_factor_ref 0.1143
_reflns_Friedel_coverage 0.000
_reflns_number_gt 3588
_reflns_number_total 4036
_reflns_threshold_expression 'I > 2\s(I)'
_cod_data_source_file c8sc00783g2.cif
_cod_data_source_block pn280716o_10444_G9_D2
_cod_depositor_comments 'Adding full bibliography for 1549042--1549063.cif.'
_cod_database_code 1549047
_shelx_shelxl_version_number 2014/7
_shelx_space_group_comment
;
The symmetry employed for this shelxl refinement is uniquely defined
by the following loop, which should always be used as a source of
symmetry information in preference to the above space-group names.
They are only intended as comments.
;
_shelx_estimated_absorpt_t_min 0.612
_shelx_estimated_absorpt_t_max 0.962

loop_
_space_group_symop_operation_xyz
'x, y, z'
'-x, y+1/2, -z+1/2'
'-x, -y, -z'
'x, -y-1/2, z-1/2'

loop_
_atom_site_label
_atom_site_type_symbol
_atom_site_fract_x
_atom_site_fract_y
_atom_site_fract_z
_atom_site_U_iso_or_equiv
_atom_site_adp_type
_atom_site_occupancy
_atom_site_site_symmetry_order
_atom_site_calc_flag
_atom_site_refinement_flags_posn
_atom_site_refinement_flags_adp
_atom_site_refinement_flags_occupancy
_atom_site_disorder_assembly
_atom_site_disorder_group
C1 C -0.1265(3) 0.20633(16) 0.78151(10) 0.0337(4) Uani 0.9 1 d . . P A 1
C4 C -0.0349(5) 0.33698(18) 0.63564(13) 0.0453(6) Uani 0.9 1 d . . P A 1
H4A H 0.0699 0.3458 0.6086 0.054 Uiso 0.9 1 calc R U P A 1
C5 C -0.1973(5) 0.3812(2) 0.62164(15) 0.0476(8) Uani 0.9 1 d . . P A 1
H5A H -0.2089 0.4209 0.5840 0.057 Uiso 0.9 1 calc R U P A 1
C6 C -0.3568(7) 0.3697(3) 0.6630(2) 0.0521(11) Uani 0.9 1 d . . P A 1
H6A H -0.4725 0.4012 0.6519 0.062 Uiso 0.9 1 calc R U P A 1
C7 C -0.3430(4) 0.31488(18) 0.71656(12) 0.0460(6) Uani 0.9 1 d . . P A 1
H7A H -0.4466 0.3077 0.7443 0.055 Uiso 0.9 1 calc R U P A 1
C9 C -0.0189(3) 0.27613(13) 0.69152(10) 0.0345(4) Uani 0.9 1 d . . P A 1
C11 C 0.1629(2) 0.10867(12) 0.80521(8) 0.0336(4) Uani 0.9 1 d . . P A 1
H11A H 0.2275 0.0650 0.7746 0.040 Uiso 0.9 1 calc R U P A 1
H11B H 0.0770 0.0677 0.8308 0.040 Uiso 0.9 1 calc R U P A 1
C12 C 0.3095(2) 0.15523(13) 0.85079(8) 0.0347(4) Uani 0.9 1 d . . P A 1
H12A H 0.3761 0.1030 0.8755 0.042 Uiso 0.9 1 calc R U P A 1
H12B H 0.4036 0.1906 0.8251 0.042 Uiso 0.9 1 calc R U P A 1
C13 C 0.2211(2) 0.22594(13) 0.89735(8) 0.0412(4) Uani 0.9 1 d . . P A 1
H13A H 0.1965 0.2889 0.8748 0.049 Uiso 0.9 1 calc R U P A 1
H13B H 0.0984 0.1991 0.9105 0.049 Uiso 0.9 1 calc R U P A 1
O10 O -0.22708(18) 0.18272(11) 0.82593(7) 0.0458(3) Uani 0.9 1 d . . P A 1
N2 N 0.0526(2) 0.18020(12) 0.76880(8) 0.0309(3) Uani 0.9 1 d . . P A 1
N3 N 0.1236(3) 0.22283(12) 0.71357(8) 0.0349(3) Uani 0.9 1 d . . P A 1
N8 N -0.1731(3) 0.26911(12) 0.73019(10) 0.0344(3) Uani 0.9 1 d . U P A 1
C1B C 0.044(3) 0.2183(14) 0.7419(11) 0.033(3) Uiso 0.1 1 d . . P A 2
C4B C -0.412(4) 0.329(2) 0.7144(14) 0.050(7) Uiso 0.1 1 d . . P A 2
H4B H -0.5293 0.3294 0.7352 0.060 Uiso 0.1 1 calc R U P A 2
C5B C -0.390(5) 0.380(3) 0.6568(17) 0.028(7) Uiso 0.1 1 d . . P A 2
H5B H -0.4904 0.4181 0.6384 0.034 Uiso 0.1 1 calc R U P A 2
C6B C -0.248(4) 0.375(2) 0.6322(15) 0.031(6) Uiso 0.1 1 d . . P A 2
H6B H -0.2410 0.4078 0.5918 0.037 Uiso 0.1 1 calc R U P A 2
C7B C -0.069(4) 0.323(2) 0.6541(15) 0.054(9) Uiso 0.1 1 d . . P A 2
H7B H 0.0459 0.3230 0.6318 0.064 Uiso 0.1 1 calc R U P A 2
C9B C -0.256(3) 0.2772(14) 0.7418(9) 0.034(4) Uiso 0.1 1 d . . P A 2
C11B C -0.003(2) 0.1181(13) 0.8420(8) 0.042(4) Uiso 0.1 1 d . . P A 2
H11C H 0.0940 0.0735 0.8251 0.050 Uiso 0.1 1 calc R U P A 2
H11D H -0.1149 0.0777 0.8515 0.050 Uiso 0.1 1 calc R U P A 2
C12B C 0.073(2) 0.1625(12) 0.9061(8) 0.038(3) Uiso 0.1 1 d . . P A 2
H12C H -0.0301 0.1981 0.9273 0.046 Uiso 0.1 1 calc R U P A 2
H12D H 0.1148 0.1087 0.9352 0.046 Uiso 0.1 1 calc R U P A 2
C13B C 0.2211(2) 0.22594(13) 0.89735(8) 0.0412(4) Uani 0.1 1 d . . P A 2
H13C H 0.1703 0.2892 0.8811 0.049 Uiso 0.1 1 calc R U P A 2
H13D H 0.3024 0.1986 0.8636 0.049 Uiso 0.1 1 calc R U P A 2
N2B N -0.057(3) 0.1890(12) 0.7901(9) 0.032(4) Uiso 0.1 1 d . . P A 2
N3B N -0.246(2) 0.2243(10) 0.7943(7) 0.033(3) Uiso 0.1 1 d . . P A 2
N8B N -0.100(3) 0.2785(12) 0.7105(10) 0.0338(7) Uiso 0.1 1 d . U P A 2
O10B O 0.201(3) 0.2054(15) 0.7265(9) 0.067(6) Uiso 0.1 1 d . . P A 2
C15 C 0.5091(2) 0.29976(12) 0.94055(7) 0.0366(3) Uani 1 1 d . . . . .
H15A H 0.4739 0.3638 0.9211 0.044 Uiso 1 1 calc R U . . .
H15B H 0.5820 0.2625 0.9086 0.044 Uiso 1 1 calc R U . . .
C16 C 0.6297(2) 0.31654(14) 1.00093(8) 0.0396(4) Uani 1 1 d . . . . .
H16A H 0.6745 0.2525 1.0180 0.047 Uiso 1 1 calc R U . . .
H16B H 0.7413 0.3560 0.9899 0.047 Uiso 1 1 calc R U . . .
C18 C 0.3467(2) 0.31902(12) 1.06406(7) 0.0343(3) Uani 1 1 d . . . . .
H18A H 0.2739 0.3597 1.0942 0.041 Uiso 1 1 calc R U . . .
H18B H 0.3717 0.2548 1.0849 0.041 Uiso 1 1 calc R U . . .
C19 C 0.2329(2) 0.30385(13) 1.00214(7) 0.0366(3) Uani 1 1 d . . . . .
H19A H 0.1136 0.2701 1.0119 0.044 Uiso 1 1 calc R U . . .
H19B H 0.2014 0.3684 0.9827 0.044 Uiso 1 1 calc R U . . .
C20 C 0.6247(2) 0.41058(10) 1.10255(7) 0.0298(3) Uani 1 1 d . . . . .
C21 C 0.8056(2) 0.44991(11) 1.09452(8) 0.0335(3) Uani 1 1 d . . . . .
H21A H 0.8671 0.4419 1.0546 0.040 Uiso 1 1 calc R U . . .
C22 C 0.8938(2) 0.50016(11) 1.14471(8) 0.0351(3) Uani 1 1 d . . . . .
C23 C 0.8137(2) 0.51344(12) 1.20396(8) 0.0390(4) Uani 1 1 d . . . . .
H23A H 0.8761 0.5496 1.2374 0.047 Uiso 1 1 calc R U . . .
C24 C 0.6386(2) 0.47185(13) 1.21267(8) 0.0394(4) Uani 1 1 d . . . . .
H24A H 0.5807 0.4787 1.2533 0.047 Uiso 1 1 calc R U . . .
C25 C 0.5455(2) 0.42053(12) 1.16384(7) 0.0343(3) Uani 1 1 d . . . . .
H25A H 0.4265 0.3916 1.1718 0.041 Uiso 1 1 calc R U . . .
N14 N 0.33818(17) 0.24511(9) 0.95573(6) 0.0309(3) Uani 1 1 d . . . . .
N17 N 0.52511(17) 0.36745(10) 1.05095(6) 0.0327(3) Uani 1 1 d . . . . .
O31 O 0.2358(8) 0.0617(3) 1.0052(2) 0.0899(13) Uani 0.5 1 d D . P B 3
H31A H 0.305(7) 0.110(3) 0.995(3) 0.085(18) Uiso 0.5 1 d D . P C 3
H31B H 0.251(15) 0.024(6) 1.039(3) 0.18(4) Uiso 0.5 1 d D . P D 3
O33 O 0.2839(8) -0.0066(4) 1.1198(3) 0.109(2) Uani 0.4 1 d . . P E 3
O32 O 0.4166(5) 0.0574(2) 1.0167(2) 0.0702(9) Uani 0.5 1 d D . P F 4
H32A H 0.447(10) 0.105(3) 0.995(3) 0.105 Uiso 0.5 1 d D U P G 4
H32B H 0.518(6) 0.048(5) 0.999(4) 0.105 Uiso 0.5 1 d D U P H 4
O34 O 0.1311(6) -0.0625(3) 1.0572(2) 0.0934(12) Uani 0.5 1 d . . P I 4
O35 O -0.039(4) -0.0476(18) 1.0039(14) 0.113(8) Uiso 0.1 1 d . . P J 5
Cl26 Cl 1.11528(6) 0.55110(3) 1.13186(2) 0.04918(15) Uani 1 1 d . . . . .

loop_
_atom_site_aniso_label
_atom_site_aniso_U_11
_atom_site_aniso_U_22
_atom_site_aniso_U_33
_atom_site_aniso_U_23
_atom_site_aniso_U_13
_atom_site_aniso_U_12
C1 0.0306(11) 0.0374(10) 0.0333(10) -0.0084(7) 0.0058(9) -0.0013(9)
C4 0.0674(16) 0.0355(11) 0.0331(12) -0.0021(9) 0.0039(12) 0.0009(10)
C5 0.071(2) 0.0362(12) 0.0359(14) -0.0017(10) -0.0014(14) 0.0029(14)
C6 0.060(2) 0.0380(16) 0.057(2) -0.0077(12) -0.0183(16) 0.0110(14)
C7 0.0421(13) 0.0420(12) 0.0537(14) -0.0094(10) -0.0006(11) 0.0038(11)
C9 0.0430(10) 0.0319(9) 0.0286(9) -0.0069(7) 0.0019(8) -0.0027(8)
C11 0.0356(8) 0.0335(8) 0.0320(8) -0.0034(6) 0.0033(7) 0.0015(7)
C12 0.0333(8) 0.0406(9) 0.0304(8) -0.0035(7) 0.0014(7) 0.0026(7)
C13 0.0401(8) 0.0487(9) 0.0343(8) -0.0092(7) -0.0075(7) 0.0083(7)
O10 0.0377(7) 0.0591(9) 0.0413(7) -0.0012(7) 0.0146(6) -0.0010(6)
N2 0.0300(8) 0.0365(8) 0.0263(7) -0.0030(7) 0.0052(6) -0.0014(6)
N3 0.0378(9) 0.0394(8) 0.0278(8) -0.0029(6) 0.0088(8) -0.0039(7)
N8 0.0349(7) 0.0344(7) 0.0339(7) -0.0054(5) 0.0002(6) 0.0007(6)
C13B 0.0401(8) 0.0487(9) 0.0343(8) -0.0092(7) -0.0075(7) 0.0083(7)
C15 0.0404(8) 0.0434(8) 0.0264(7) -0.0020(6) 0.0063(6) -0.0044(7)
C16 0.0314(7) 0.0553(10) 0.0324(8) -0.0086(7) 0.0079(6) -0.0050(7)
C18 0.0301(7) 0.0454(9) 0.0277(7) -0.0043(6) 0.0053(6) -0.0021(6)
C19 0.0297(7) 0.0472(9) 0.0330(8) -0.0071(6) 0.0022(6) 0.0037(6)
C20 0.0321(7) 0.0288(7) 0.0286(7) 0.0014(5) 0.0008(5) 0.0026(6)
C21 0.0331(8) 0.0326(7) 0.0349(8) 0.0002(6) 0.0035(6) 0.0024(6)
C22 0.0309(7) 0.0296(7) 0.0446(9) 0.0017(6) -0.0035(6) 0.0032(6)
C23 0.0439(9) 0.0351(8) 0.0375(8) -0.0032(6) -0.0079(7) 0.0034(7)
C24 0.0447(9) 0.0440(9) 0.0296(8) -0.0023(6) 0.0004(6) 0.0041(7)
C25 0.0338(7) 0.0402(8) 0.0290(7) 0.0004(6) 0.0021(6) 0.0008(6)
N14 0.0303(6) 0.0367(7) 0.0258(6) -0.0026(5) 0.0016(5) 0.0019(5)
N17 0.0302(6) 0.0409(7) 0.0273(6) -0.0036(5) 0.0046(5) -0.0024(5)
O31 0.143(4) 0.0480(19) 0.080(3) 0.0109(17) 0.030(3) -0.013(2)
O33 0.100(4) 0.076(3) 0.148(5) 0.043(3) -0.037(4) -0.028(3)
O32 0.065(2) 0.0484(17) 0.096(3) 0.0241(16) -0.0219(19) -0.0078(15)
O34 0.091(3) 0.101(3) 0.089(3) 0.027(2) 0.027(2) -0.007(2)
Cl26 0.0342(2) 0.0467(3) 0.0664(3) -0.00503(19) -0.00203(18) -0.00621(16)

loop_
_atom_type_symbol
_atom_type_description
_atom_type_scat_dispersion_real
_atom_type_scat_dispersion_imag
_atom_type_scat_source
C C 0.0181 0.0091 'International Tables Vol C Tables 4.2.6.8 and 6.1.1.4'
H H 0.0000 0.0000 'International Tables Vol C Tables 4.2.6.8 and 6.1.1.4'
N N 0.0311 0.0180 'International Tables Vol C Tables 4.2.6.8 and 6.1.1.4'
O O 0.0492 0.0322 'International Tables Vol C Tables 4.2.6.8 and 6.1.1.4'
Cl Cl 0.3639 0.7018 'International Tables Vol C Tables 4.2.6.8 and 6.1.1.4'

loop_
_geom_angle_atom_site_label_1
_geom_angle_atom_site_label_2
_geom_angle_atom_site_label_3
_geom_angle
O10 C1 N2 130.4(3)
O10 C1 N8 127.0(2)
N2 C1 N8 102.63(18)
C5 C4 C9 119.5(3)
C5 C4 H4A 120.3
C9 C4 H4A 120.3
C4 C5 C6 120.8(3)
C4 C5 H5A 119.6
C6 C5 H5A 119.6
C7 C6 C5 120.6(4)
C7 C6 H6A 119.7
C5 C6 H6A 119.7
C6 C7 N8 117.8(3)
C6 C7 H7A 121.1
N8 C7 H7A 121.1
N3 C9 N8 112.10(17)
N3 C9 C4 130.2(2)
N8 C9 C4 117.7(2)
N2 C11 C12 113.12(14)
N2 C11 H11A 109.0
C12 C11 H11A 109.0
N2 C11 H11B 109.0
C12 C11 H11B 109.0
H11A C11 H11B 107.8
C13 C12 C11 111.79(14)
C13 C12 H12A 109.3
C11 C12 H12A 109.3
C13 C12 H12B 109.3
C11 C12 H12B 109.3
H12A C12 H12B 107.9
N14 C13 C12 113.65(13)
N14 C13 H13A 108.8
C12 C13 H13A 108.8
N14 C13 H13B 108.8
C12 C13 H13B 108.8
H13A C13 H13B 107.7
C1 N2 N3 114.42(19)
C1 N2 C11 125.03(19)
N3 N2 C11 120.41(15)
C9 N3 N2 102.90(19)
C9 N8 C7 123.7(2)
C9 N8 C1 107.95(18)
C7 N8 C1 128.3(2)
O10B C1B N2B 135(2)
O10B C1B N8B 129(3)
N2B C1B N8B 96.9(18)
C5B C4B C9B 119(2)
C5B C4B H4B 120.3
C9B C4B H4B 120.3
C6B C5B C4B 118(3)
C6B C5B H5B 121.1
C4B C5B H5B 121.1
C5B C6B C7B 130(3)
C5B C6B H6B 115.1
C7B C6B H6B 115.1
N8B C7B C6B 109(2)
N8B C7B H7B 125.7
C6B C7B H7B 125.7
N8B C9B N3B 113(2)
N8B C9B C4B 117.3(19)
N3B C9B C4B 129(2)
N2B C11B C12B 116.3(14)
N2B C11B H11C 108.2
C12B C11B H11C 108.2
N2B C11B H11D 108.2
C12B C11B H11D 108.2
H11C C11B H11D 107.4
C13B C12B C11B 112.7(13)
C13B C12B H12C 109.1
C11B C12B H12C 109.1
C13B C12B H12D 109.1
C11B C12B H12D 109.1
H12C C12B H12D 107.8
C12B C13B N14 114.9(7)
C12B C13B H13C 108.5
N14 C13B H13C 108.5
C12B C13B H13D 108.5
N14 C13B H13D 108.5
H13C C13B H13D 107.5
C1B N2B N3B 118.5(16)
C1B N2B C11B 128(2)
N3B N2B C11B 113.5(17)
C9B N3B N2B 99.7(16)
C9B N8B C7B 127(2)
C9B N8B C1B 112(2)
C7B N8B C1B 121(3)
N14 C15 C16 110.73(12)
N14 C15 H15A 109.5
C16 C15 H15A 109.5
N14 C15 H15B 109.5
C16 C15 H15B 109.5
H15A C15 H15B 108.1
N17 C16 C15 111.62(13)
N17 C16 H16A 109.3
C15 C16 H16A 109.3
N17 C16 H16B 109.3
C15 C16 H16B 109.3
H16A C16 H16B 108.0
N17 C18 C19 110.60(12)
N17 C18 H18A 109.5
C19 C18 H18A 109.5
N17 C18 H18B 109.5
C19 C18 H18B 109.5
H18A C18 H18B 108.1
N14 C19 C18 111.01(12)
N14 C19 H19A 109.4
C18 C19 H19A 109.4
N14 C19 H19B 109.4
C18 C19 H19B 109.4
H19A C19 H19B 108.0
N17 C20 C21 121.12(13)
N17 C20 C25 121.57(13)
C21 C20 C25 117.25(14)
C22 C21 C20 119.88(14)
C22 C21 H21A 120.1
C20 C21 H21A 120.1
C23 C22 C21 123.05(15)
C23 C22 Cl26 118.56(12)
C21 C22 Cl26 118.39(12)
C22 C23 C24 117.13(15)
C22 C23 H23A 121.4
C24 C23 H23A 121.4
C25 C24 C23 121.78(15)
C25 C24 H24A 119.1
C23 C24 H24A 119.1
C24 C25 C20 120.81(15)
C24 C25 H25A 119.6
C20 C25 H25A 119.6
C15 N14 C19 107.56(12)
C15 N14 C13B 111.58(12)
C19 N14 C13B 110.30(12)
C15 N14 C13 111.58(12)
C19 N14 C13 110.30(12)
C20 N17 C18 118.26(12)
C20 N17 C16 118.95(12)
C18 N17 C16 112.06(12)
H31A O31 H31B 126(8)
H32A O32 H32B 69(6)

loop_
_geom_bond_atom_site_label_1
_geom_bond_atom_site_label_2
_geom_bond_distance
C1 O10 1.221(2)
C1 N2 1.353(3)
C1 N8 1.396(3)
C4 C5 1.326(4)
C4 C9 1.424(3)
C4 H4A 0.9500
C5 C6 1.445(6)
C5 H5A 0.9500
C6 C7 1.338(5)
C6 H6A 0.9500
C7 N8 1.381(3)
C7 H7A 0.9500
C9 N3 1.317(3)
C9 N8 1.376(3)
C11 N2 1.449(2)
C11 C12 1.524(2)
C11 H11A 0.9900
C11 H11B 0.9900
C12 C13 1.510(2)
C12 H12A 0.9900
C12 H12B 0.9900
C13 N14 1.4711(19)
C13 H13A 0.9900
C13 H13B 0.9900
N2 N3 1.388(2)
C1B O10B 1.18(3)
C1B N2B 1.31(3)
C1B N8B 1.45(3)
C4B C5B 1.39(5)
C4B C9B 1.42(3)
C4B H4B 0.9500
C5B C6B 1.15(5)
C5B H5B 0.9500
C6B C7B 1.51(5)
C6B H6B 0.9500
C7B N8B 1.34(4)
C7B H7B 0.9500
C9B N8B 1.30(3)
C9B N3B 1.30(3)
C11B N2B 1.49(2)
C11B C12B 1.54(2)
C11B H11C 0.9900
C11B H11D 0.9900
C12B C13B 1.377(16)
C12B H12C 0.9900
C12B H12D 0.9900
C13B N14 1.4711(19)
C13B H13C 0.9900
C13B H13D 0.9900
N2B N3B 1.43(2)
C15 N14 1.465(2)
C15 C16 1.513(2)
C15 H15A 0.9900
C15 H15B 0.9900
C16 N17 1.4638(19)
C16 H16A 0.9900
C16 H16B 0.9900
C18 N17 1.4600(19)
C18 C19 1.510(2)
C18 H18A 0.9900
C18 H18B 0.9900
C19 N14 1.4691(19)
C19 H19A 0.9900
C19 H19B 0.9900
C20 N17 1.3943(19)
C20 C21 1.406(2)
C20 C25 1.407(2)
C21 C22 1.380(2)
C21 H21A 0.9500
C22 C23 1.376(2)
C22 Cl26 1.7461(16)
C23 C24 1.383(2)
C23 H23A 0.9500
C24 C25 1.382(2)
C24 H24A 0.9500
C25 H25A 0.9500
O31 H31A 0.85(2)
O31 H31B 0.87(2)
O32 H32A 0.83(2)
O32 H32B 0.82(2)

loop_
_geom_torsion_atom_site_label_1
_geom_torsion_atom_site_label_2
_geom_torsion_atom_site_label_3
_geom_torsion_atom_site_label_4
_geom_torsion
C9 C4 C5 C6 1.0(4)
C4 C5 C6 C7 0.7(5)
C5 C6 C7 N8 -1.0(5)
C5 C4 C9 N3 177.3(2)
C5 C4 C9 N8 -2.5(3)
N2 C11 C12 C13 56.5(2)
C11 C12 C13 N14 159.10(14)
O10 C1 N2 N3 -179.31(19)
N8 C1 N2 N3 0.75(19)
O10 C1 N2 C11 5.1(3)
N8 C1 N2 C11 -174.81(14)
C12 C11 N2 C1 -103.45(19)
C12 C11 N2 N3 81.24(18)
N8 C9 N3 N2 0.30(18)
C4 C9 N3 N2 -179.48(19)
C1 N2 N3 C9 -0.68(19)
C11 N2 N3 C9 175.11(14)
N3 C9 N8 C7 -177.52(17)
C4 C9 N8 C7 2.3(3)
N3 C9 N8 C1 0.1(2)
C4 C9 N8 C1 179.94(17)
C6 C7 N8 C9 -0.6(3)
C6 C7 N8 C1 -177.7(3)
O10 C1 N8 C9 179.54(18)
N2 C1 N8 C9 -0.52(18)
O10 C1 N8 C7 -2.9(3)
N2 C1 N8 C7 176.99(18)
C9B C4B C5B C6B 3(5)
C4B C5B C6B C7B -3(6)
C5B C6B C7B N8B 1(5)
C5B C4B C9B N8B -1(4)
C5B C4B C9B N3B -179(2)
N2B C11B C12B C13B -54(2)
C11B C12B C13B N14 -160.9(10)
O10B C1B N2B N3B 177(2)
N8B C1B N2B N3B -1.2(19)
O10B C1B N2B C11B -6(4)
N8B C1B N2B C11B 176.0(16)
C12B C11B N2B C1B 96(2)
C12B C11B N2B N3B -86.4(18)
N8B C9B N3B N2B -1.8(19)
C4B C9B N3B N2B 176(2)
C1B N2B N3B C9B 2(2)
C11B N2B N3B C9B -175.6(14)
N3B C9B N8B C7B 178(2)
C4B C9B N8B C7B -1(3)
N3B C9B N8B C1B 1(2)
C4B C9B N8B C1B -176.9(18)
C6B C7B N8B C9B 1(4)
C6B C7B N8B C1B 176.6(19)
O10B C1B N8B C9B -179(2)
N2B C1B N8B C9B 0(2)
O10B C1B N8B C7B 5(3)
N2B C1B N8B C7B -177(2)
N14 C15 C16 N17 -56.53(19)
N17 C18 C19 N14 58.24(18)
N17 C20 C21 C22 174.00(14)
C25 C20 C21 C22 -3.2(2)
C20 C21 C22 C23 0.8(2)
C20 C21 C22 Cl26 -178.04(11)
C21 C22 C23 C24 1.5(2)
Cl26 C22 C23 C24 -179.74(12)
C22 C23 C24 C25 -1.1(2)
C23 C24 C25 C20 -1.4(3)
N17 C20 C25 C24 -173.67(15)
C21 C20 C25 C24 3.5(2)
C16 C15 N14 C19 60.29(16)
C16 C15 N14 C13B -178.62(13)
C16 C15 N14 C13 -178.62(13)
C18 C19 N14 C15 -61.57(16)
C18 C19 N14 C13B 176.54(14)
C18 C19 N14 C13 176.54(14)
C12B C13B N14 C15 170.7(8)
C12B C13B N14 C19 -69.9(8)
C12 C13 N14 C15 67.89(19)
C12 C13 N14 C19 -172.63(15)
C21 C20 N17 C18 173.72(13)
C25 C20 N17 C18 -9.2(2)
C21 C20 N17 C16 32.0(2)
C25 C20 N17 C16 -150.87(15)
C19 C18 N17 C20 163.17(13)
C19 C18 N17 C16 -52.65(18)
C15 C16 N17 C20 -163.93(13)
C15 C16 N17 C18 52.17(18)
